data_2001128
loop_
_publ_author_name
'Baumer, V. N.'
'Starodub, V. A.'
'Batulin, V. P.'
'Lakin, E. E.'
'Kuznetsov, V. P.'
'Dyachenko, O. A.'

_publ_section_title
;
 Structure of 4,5-(pentasulfane-1,5-diyl)-1,3-dithiole-2-thione
;
_journal_issue 12
_journal_name_full 'Acta Crystallographica Section C'
_journal_page_first 2051
_journal_page_last 2053
_journal_paper_doi 10.1107/S0108270193004184
_journal_volume 49
_journal_year 1993
_chemical_formula_sum 'C3 S8'
_chemical_formula_weight 292.5
_space_group_IT_number 2
_space_group_name_Hall '-P 1'
_space_group_name_H-M_alt 'P -1'
_symmetry_cell_setting triclinic
_symmetry_space_group_name_Hall '-P 1'
_symmetry_space_group_name_H-M 'P -1'
_cell_angle_alpha 101.610(10)
_cell_angle_beta 96.200(10)
_cell_angle_gamma 92.280(10)
_cell_formula_units_Z 2
_cell_length_a 4.4204(5)
_cell_length_b 9.1360(10)
_cell_length_c 11.762(2)
_cell_volume 461.64(11)
_diffrn_radiation_type Mo
_diffrn_radiation_wavelength 0.71069
_exptl_absorpt_coefficient_mu 1.790
_exptl_crystal_density_diffrn 2.105
_exptl_crystal_F_000 292
_cod_data_source_file vs1006.cif
_cod_data_source_block vs1006a
_cod_original_cell_volume 461.60(10)
_cod_database_code 2001128

loop_
_space_group_symop_id
_space_group_symop_operation_xyz
1 x,y,z
2 -x,-y,-z

loop_
_atom_site_label
_atom_site_fract_x
_atom_site_fract_y
_atom_site_fract_z
_atom_site_U_iso_or_equiv
S(1) .8644(4) -.1583(2) .3419(2) .0380(10)
S(2) .5568(4) .1242(2) .41300(10) .0290(10)
S(3) .4755(4) -.0257(2) .17040(10) .0340(10)
S(4) .1511(4) .3706(2) .38210(10) .0320(10)
S(5) .3925(4) .5417(2) .3347(2) .0350(10)
S(6) .1688(4) .5551(2) .1741(2) .0380(10)
S(7) .3166(4) .3764(2) .0634(2) .0390(10)
S(8) .0655(4) .1947(2) .0896(2) .0380(10)
C(1) .6433(13) -.0277(6) .3097(5) .026(2)
C(2) .3256(13) .2080(6) .3179(5) .024(2)
C(3) .2888(14) .1388(6) .2057(5) .026(2)

loop_
_geom_angle_atom_site_label_1
_geom_angle_atom_site_label_2
_geom_angle_atom_site_label_3
_geom_angle
C(1) S(2) C(2) 97.1(3)
C(1) S(3) C(3) 97.4(3)
S(5) S(4) C(2) 103.6(2)
S(4) S(5) S(6) 103.80(10)
S(5) S(6) S(7) 103.00(10)
S(6) S(7) S(8) 104.30(10)
S(7) S(8) C(3) 103.3(2)
S(1) C(1) S(2) 123.2(4)
S(1) C(1) S(3) 124.1(3)
S(2) C(1) S(3) 112.7(3)
S(2) C(2) S(4) 116.4(3)
S(2) C(2) C(3) 116.4(5)
S(4) C(2) C(3) 127.2(5)
S(3) C(3) S(8) 116.7(3)
S(3) C(3) C(2) 116.4(5)
S(8) C(3) C(2) 126.9(5)

loop_
_geom_bond_atom_site_label_1
_geom_bond_atom_site_label_2
_geom_bond_distance
S(1) C(1) 1.648(6)
S(2) C(1) 1.736(6)
S(2) C(2) 1.744(6)
S(3) C(1) 1.728(6)
S(3) C(3) 1.742(6)
S(4) S(5) 2.059(3)
S(4) C(2) 1.771(6)
S(5) S(6) 2.063(3)
S(6) S(7) 2.050(2)
S(7) S(8) 2.053(3)
S(8) C(3) 1.769(6)
C(2) C(3) 1.333(8)
